data_4305096
loop_
_publ_author_name
'Kevin A. Kreisel'
'Glenn P. A. Yap'
'Klaus H. Theopold'

_publ_section_title
;
Synthesis, Characterization, and Electronic Structure of Diimine Complexes
of Chromium
;
_journal_name_full 'Inorganic Chemistry'
_journal_page_first 5293
_journal_page_last 5303
_journal_paper_doi 10.1021/ic800302w
_journal_volume 47
_journal_year 2008
_chemical_formula_sum 'C52 H72 Cr N4'
_chemical_formula_weight 805.14
_chemical_name_systematic
; 
 ? 
;
_space_group_IT_number 15
_symmetry_cell_setting monoclinic
_symmetry_space_group_name_Hall '-C 2yc'
_symmetry_space_group_name_H-M 'C 1 2/c 1'
_atom_sites_solution_hydrogens geom
_atom_sites_solution_primary direct
_atom_sites_solution_secondary difmap
_audit_creation_method SHELXL-97
_cell_angle_alpha 90.00
_cell_angle_beta 112.706(13)
_cell_angle_gamma 90.00
_cell_formula_units_Z 4
_cell_length_a 24.802(10)
_cell_length_b 9.081(3)
_cell_length_c 22.496(9)
_cell_measurement_reflns_used 777
_cell_measurement_temperature 120(2)
_cell_measurement_theta_max 22.33
_cell_measurement_theta_min 2.12
_cell_volume 4674(3)
_computing_cell_refinement 'SHELXTL, Sheldrick (2001)'
_computing_data_collection 'SMART, Bruker (2002)'
_computing_data_reduction 'SHELXTL, Sheldrick (2001)'
_computing_molecular_graphics 'SHELXTL, Sheldrick (2001)'
_computing_publication_material 'SHELXTL, Sheldrick (2001)'
_computing_structure_refinement 'SHELXL-97 (Sheldrick, 1997)'
_computing_structure_solution 'SHELXS-97 (Sheldrick, 1990)'
_diffrn_ambient_temperature 120(2)
_diffrn_detector_area_resol_mean 836.6
_diffrn_measured_fraction_theta_full 0.999
_diffrn_measured_fraction_theta_max 0.999
_diffrn_measurement_device_type 'Bruker AXS APEX diffractometer'
_diffrn_measurement_method \w
_diffrn_radiation_monochromator graphite
_diffrn_radiation_source 'fine-focus sealed tube'
_diffrn_radiation_type MoK\a
_diffrn_radiation_wavelength 0.71073
_diffrn_reflns_av_R_equivalents 0.0906
_diffrn_reflns_av_sigmaI/netI 0.0841
_diffrn_reflns_limit_h_max 29
_diffrn_reflns_limit_h_min -29
_diffrn_reflns_limit_k_max 10
_diffrn_reflns_limit_k_min -10
_diffrn_reflns_limit_l_max 26
_diffrn_reflns_limit_l_min -26
_diffrn_reflns_number 15414
_diffrn_reflns_theta_full 25.07
_diffrn_reflns_theta_max 25.07
_diffrn_reflns_theta_min 1.78
_diffrn_standards_decay_% 1
_exptl_absorpt_coefficient_mu 0.283
_exptl_absorpt_correction_T_max 0.9668
_exptl_absorpt_correction_T_min 0.9405
_exptl_absorpt_correction_type multi-scan
_exptl_absorpt_process_details 'SADABS, Sheldrick (2003)'
_exptl_crystal_colour brown
_exptl_crystal_density_diffrn 1.144
_exptl_crystal_density_method 'not measured'
_exptl_crystal_description plate
_exptl_crystal_F_000 1744
_exptl_crystal_size_max 0.22
_exptl_crystal_size_mid 0.16
_exptl_crystal_size_min 0.04
_refine_diff_density_max 0.497
_refine_diff_density_min -0.708
_refine_diff_density_rms 0.071
_refine_ls_extinction_method none
_refine_ls_goodness_of_fit_ref 1.047
_refine_ls_hydrogen_treatment constr
_refine_ls_matrix_type full
_refine_ls_number_parameters 304
_refine_ls_number_reflns 4134
_refine_ls_number_restraints 34
_refine_ls_restrained_S_all 1.060
_refine_ls_R_factor_all 0.1064
_refine_ls_R_factor_gt 0.0853
_refine_ls_shift/su_max 0.004
_refine_ls_shift/su_mean 0.000
_refine_ls_structure_factor_coef Fsqd
_refine_ls_weighting_details 'calc w=1/[\s^2^(Fo^2^)+(0.0975P)^2^+22.6426P] where P=(Fo^2^+2Fc^2^)/3'
_refine_ls_weighting_scheme calc
_refine_ls_wR_factor_gt 0.2026
_refine_ls_wR_factor_ref 0.2174
_reflns_number_gt 3451
_reflns_number_total 4134
_reflns_threshold_expression >2sigma(I)
_cod_data_source_file ic800302w-file001_5.cif
_cod_data_source_block klat089b
_cod_depositor_comments
;
The following automatic conversions were performed:
'_symmetry_cell_setting' value 'Monoclinic' changed to 'monoclinic'
according to '/home/saulius/struct/CIF-dictionaries/cif_core.dic'
dictionary named 'cif_core.dic' version 2.4.1 from 2010-06-29.

Automatic conversion script
Id: cif_fix_enum 1527 2010-12-29 10:47:43Z saulius 
;
_cod_database_code 4305096

loop_
_symmetry_equiv_pos_as_xyz
'x, y, z'
'-x, y, -z+1/2'
'x+1/2, y+1/2, z'
'-x+1/2, y+1/2, -z+1/2'
'-x, -y, -z'
'x, -y, z-1/2'
'-x+1/2, -y+1/2, -z'
'x+1/2, -y+1/2, z-1/2'

loop_
_atom_site_label
_atom_site_type_symbol
_atom_site_fract_x
_atom_site_fract_y
_atom_site_fract_z
_atom_site_U_iso_or_equiv
_atom_site_adp_type
_atom_site_occupancy
_atom_site_symmetry_multiplicity
_atom_site_calc_flag
_atom_site_refinement_flags
_atom_site_disorder_assembly
_atom_site_disorder_group
Cr Cr 0.0000 0.86765(10) 0.2500 0.0116(3) Uani 1 2 d SD . .
N1 N 0.05749(15) 1.0371(4) 0.28394(19) 0.0257(9) Uani 1 1 d D . .
N2 N 0.04355(16) 0.6977(4) 0.30690(16) 0.0251(9) Uani 1 1 d D . .
C1 C 0.15231(19) 1.0466(5) 0.2735(2) 0.0282(11) Uani 1 1 d . . .
C2 C 0.21180(19) 1.0804(6) 0.3002(2) 0.0294(11) Uani 1 1 d . A .
H2A H 0.2338 1.0773 0.2738 0.035 Uiso 1 1 calc R . .
C3 C 0.23904(19) 1.1178(5) 0.3639(2) 0.0294(11) Uani 1 1 d . . .
H3A H 0.2793 1.1434 0.3810 0.035 Uiso 1 1 calc R A .
C4 C 0.2078(2) 1.1185(5) 0.4033(2) 0.0273(10) Uani 1 1 d . A .
H4A H 0.2274 1.1398 0.4478 0.033 Uiso 1 1 calc R . .
C5 C 0.1480(2) 1.0882(5) 0.3786(2) 0.0256(10) Uani 1 1 d . . .
C6 C 0.12054(18) 1.0533(5) 0.3129(2) 0.0236(10) Uani 1 1 d D A .
C7 C 0.1233(2) 1.0074(6) 0.2022(2) 0.0397(13) Uani 0.91(5) 1 d PD A 1
H7A H 0.0845 0.9615 0.1946 0.048 Uiso 0.91(5) 1 calc PR A 1
C8 C 0.1586(4) 0.8986(15) 0.1805(4) 0.032(2) Uani 0.91(5) 1 d PD A 1
H8A H 0.1630 0.8064 0.2046 0.047 Uiso 0.91(5) 1 calc PR A 1
H8B H 0.1973 0.9401 0.1887 0.047 Uiso 0.91(5) 1 calc PR A 1
H8C H 0.1383 0.8792 0.1344 0.047 Uiso 0.91(5) 1 calc PR A 1
C9 C 0.1124(10) 1.1484(12) 0.1606(5) 0.103(5) Uani 0.91(5) 1 d PD A 1
H9A H 0.1495 1.1997 0.1700 0.155 Uiso 0.91(5) 1 calc PR A 1
H9B H 0.0854 1.2133 0.1707 0.155 Uiso 0.91(5) 1 calc PR A 1
H9C H 0.0953 1.1217 0.1149 0.155 Uiso 0.91(5) 1 calc PR A 1
C7' C 0.1233(2) 1.0074(6) 0.2022(2) 0.0397(13) Uani 0.09(5) 1 d P A 2
H7'A H 0.0946 0.9273 0.1990 0.048 Uiso 0.09(5) 1 calc PR A 2
C8' C 0.164(3) 0.946(15) 0.172(4) 0.032(2) Uani 0.09(5) 1 d PD A 2
H8'A H 0.1415 0.9271 0.1257 0.047 Uiso 0.09(5) 1 calc PR A 2
H8'B H 0.1818 0.8547 0.1931 0.047 Uiso 0.09(5) 1 calc PR A 2
H8'C H 0.1947 1.0186 0.1761 0.047 Uiso 0.09(5) 1 calc PR A 2
C9' C 0.088(8) 1.136(14) 0.162(6) 0.103(5) Uani 0.09(5) 1 d PD A 2
H9'A H 0.0710 1.1927 0.1882 0.155 Uiso 0.09(5) 1 calc PR A 2
H9'B H 0.0561 1.0980 0.1238 0.155 Uiso 0.09(5) 1 calc PR A 2
H9'C H 0.1131 1.1998 0.1494 0.155 Uiso 0.09(5) 1 calc PR A 2
C10 C 0.1143(2) 1.0986(5) 0.4228(3) 0.0379(13) Uani 0.498(9) 1 d PD A 1
H10A H 0.0737 1.0585 0.4022 0.046 Uiso 0.498(9) 1 calc PR A 1
C11 C 0.1152(5) 1.2650(10) 0.4473(5) 0.0351(18) Uani 0.498(9) 1 d PD A 1
H11A H 0.0933 1.3282 0.4106 0.053 Uiso 0.498(9) 1 calc PR A 1
H11B H 0.1558 1.2995 0.4670 0.053 Uiso 0.498(9) 1 calc PR A 1
H11C H 0.0973 1.2688 0.4791 0.053 Uiso 0.498(9) 1 calc PR A 1
C12 C 0.1476(2) 1.0321(7) 0.4883(2) 0.0466(16) Uani 1 1 d D A 1
H12A H 0.1517 0.9258 0.4838 0.070 Uiso 0.498(9) 1 calc PR A 1
H12B H 0.1262 1.0499 0.5163 0.070 Uiso 0.498(9) 1 calc PR A 1
H12C H 0.1864 1.0773 0.5073 0.070 Uiso 0.498(9) 1 calc PR A 1
C10' C 0.1143(2) 1.0986(5) 0.4228(3) 0.0379(13) Uani 0.502(9) 1 d PD A 2
H10B H 0.0841 1.0194 0.4067 0.046 Uiso 0.502(9) 1 calc PR A 2
C11' C 0.0785(5) 1.2412(10) 0.4092(5) 0.0351(18) Uani 0.502(9) 1 d PD A 2
H11D H 0.0568 1.2465 0.4374 0.053 Uiso 0.502(9) 1 calc PR A 2
H11E H 0.0511 1.2424 0.3641 0.053 Uiso 0.502(9) 1 calc PR A 2
H11F H 0.1049 1.3260 0.4175 0.053 Uiso 0.502(9) 1 calc PR A 2
C12' C 0.134(3) 1.092(6) 0.4961(9) 0.0466(16) Uani 0.00 1 d PD A 2
H12D H 0.0997 1.1067 0.5076 0.070 Uiso 0.502(9) 1 calc PR A 2
H12E H 0.1627 1.1686 0.5161 0.070 Uiso 0.502(9) 1 calc PR A 2
H12F H 0.1509 0.9949 0.5117 0.070 Uiso 0.502(9) 1 calc PR A 2
C13 C 0.0311(4) 1.1614(10) 0.2893(5) 0.026(2) Uani 0.50 1 d PD . .
H13A H 0.0519 1.2426 0.3144 0.031 Uiso 0.50 1 calc PR . .
C14 C -0.0298(4) 1.1632(9) 0.2551(5) 0.0196(18) Uani 0.50 1 d P . .
H14A H -0.0523 1.2459 0.2575 0.029 Uiso 0.50 1 calc PR . .
C15 C 0.0367(5) 0.5720(12) 0.2746(5) 0.028(2) Uani 0.50 1 d PD . .
H15A H 0.0610 0.4889 0.2920 0.034 Uiso 0.50 1 calc PR . .
C16 C -0.0078(5) 0.5691(10) 0.2141(5) 0.022(2) Uani 0.50 1 d P . .
H16A H -0.0145 0.4845 0.1874 0.033 Uiso 0.50 1 calc PR . .
C17 C 0.1436(2) 0.6531(5) 0.3849(2) 0.0302(11) Uani 1 1 d . . .
C18 C 0.1809(2) 0.6247(6) 0.4489(2) 0.0369(12) Uani 1 1 d . B .
H18A H 0.2210 0.6044 0.4586 0.044 Uiso 1 1 calc R . .
C19 C 0.1606(2) 0.6256(6) 0.4977(2) 0.0404(13) Uani 1 1 d . . .
H19A H 0.1864 0.6035 0.5406 0.048 Uiso 1 1 calc R B .
C20 C 0.1031(2) 0.6584(6) 0.4847(2) 0.0383(13) Uani 1 1 d . B .
H20A H 0.0898 0.6596 0.5190 0.046 Uiso 1 1 calc R . .
C21 C 0.0640(2) 0.6899(5) 0.4225(2) 0.0308(11) Uani 1 1 d . . .
C22 C 0.0851(2) 0.6840(5) 0.3727(2) 0.0265(11) Uani 1 1 d D B .
C23 C 0.1662(2) 0.6437(5) 0.3310(3) 0.0396(13) Uani 0.468(12) 1 d PD B 1
H23A H 0.1378 0.6867 0.2899 0.047 Uiso 0.468(12) 1 calc PR B 1
C24 C 0.2270(2) 0.7102(7) 0.3496(3) 0.0477(15) Uani 1 1 d D B 1
H24A H 0.2254 0.8159 0.3576 0.071 Uiso 0.468(12) 1 calc PR B 1
H24B H 0.2405 0.6954 0.3144 0.071 Uiso 0.468(12) 1 calc PR B 1
H24C H 0.2541 0.6620 0.3887 0.071 Uiso 0.468(12) 1 calc PR B 1
C25 C 0.1831(7) 0.4809(11) 0.3212(7) 0.041(2) Uani 0.468(12) 1 d PD B 1
H25A H 0.1480 0.4193 0.3063 0.061 Uiso 0.468(12) 1 calc PR B 1
H25B H 0.2112 0.4425 0.3622 0.061 Uiso 0.468(12) 1 calc PR B 1
H25C H 0.2008 0.4796 0.2890 0.061 Uiso 0.468(12) 1 calc PR B 1
C23' C 0.1662(2) 0.6437(5) 0.3310(3) 0.0396(13) Uani 0.532(12) 1 d PD B 2
H23B H 0.1493 0.7252 0.2993 0.047 Uiso 0.532(12) 1 calc PR B 2
C24' C 0.2327(7) 0.640(5) 0.352(3) 0.0477(15) Uani 0.00 1 d PD B 2
H24D H 0.2493 0.7332 0.3737 0.071 Uiso 0.532(12) 1 calc PR B 2
H24E H 0.2426 0.6279 0.3142 0.071 Uiso 0.532(12) 1 calc PR B 2
H24F H 0.2488 0.5582 0.3819 0.071 Uiso 0.532(12) 1 calc PR B 2
C25' C 0.1515(6) 0.4937(11) 0.2963(6) 0.041(2) Uani 0.532(12) 1 d PD B 2
H25D H 0.1662 0.4912 0.2617 0.061 Uiso 0.532(12) 1 calc PR B 2
H25E H 0.1090 0.4798 0.2780 0.061 Uiso 0.532(12) 1 calc PR B 2
H25F H 0.1698 0.4148 0.3272 0.061 Uiso 0.532(12) 1 calc PR B 2
C26 C 0.0002(2) 0.7242(6) 0.4086(2) 0.0380(13) Uani 0.544(14) 1 d PD B 1
H26A H -0.0194 0.7657 0.3642 0.046 Uiso 0.544(14) 1 calc PR B 1
C27 C -0.0060(2) 0.8280(7) 0.4576(3) 0.0470(15) Uani 1 1 d D B 1
H27A H 0.0133 0.9214 0.4565 0.070 Uiso 0.544(14) 1 calc PR B 1
H27B H 0.0121 0.7843 0.5007 0.070 Uiso 0.544(14) 1 calc PR B 1
H27C H -0.0476 0.8458 0.4477 0.070 Uiso 0.544(14) 1 calc PR B 1
C28 C -0.0352(6) 0.5867(13) 0.4178(7) 0.054(3) Uani 0.544(14) 1 d PD B 1
H28A H -0.0337 0.5068 0.3892 0.081 Uiso 0.544(14) 1 calc PR B 1
H28B H -0.0760 0.6150 0.4073 0.081 Uiso 0.544(14) 1 calc PR B 1
H28C H -0.0178 0.5532 0.4627 0.081 Uiso 0.544(14) 1 calc PR B 1
C26' C 0.0002(2) 0.7242(6) 0.4086(2) 0.0380(13) Uani 0.456(14) 1 d PD B 2
H26B H -0.0143 0.8052 0.3762 0.046 Uiso 0.456(14) 1 calc PR B 2
C27' C -0.015(3) 0.757(6) 0.469(3) 0.0470(15) Uani 0.00 1 d PD B 2
H27D H 0.0036 0.8495 0.4889 0.070 Uiso 0.456(14) 1 calc PR B 2
H27E H 0.0001 0.6764 0.5002 0.070 Uiso 0.456(14) 1 calc PR B 2
H27F H -0.0572 0.7644 0.4557 0.070 Uiso 0.456(14) 1 calc PR B 2
C28' C -0.0350(7) 0.5844(16) 0.3839(9) 0.054(3) Uani 0.456(14) 1 d PD B 2
H28D H -0.0764 0.6040 0.3743 0.081 Uiso 0.456(14) 1 calc PR B 2
H28E H -0.0209 0.5073 0.4168 0.081 Uiso 0.456(14) 1 calc PR B 2
H28F H -0.0304 0.5515 0.3446 0.081 Uiso 0.456(14) 1 calc PR B 2

loop_
_atom_site_aniso_label
_atom_site_aniso_U_11
_atom_site_aniso_U_22
_atom_site_aniso_U_33
_atom_site_aniso_U_23
_atom_site_aniso_U_13
_atom_site_aniso_U_12
Cr 0.0086(5) 0.0085(5) 0.0140(5) 0.000 0.0005(3) 0.000
N1 0.0141(19) 0.0116(19) 0.051(2) -0.0036(16) 0.0122(18) -0.0026(14)
N2 0.034(2) 0.018(2) 0.0143(18) 0.0034(15) -0.0006(16) 0.0072(16)
C1 0.019(2) 0.027(3) 0.037(3) -0.004(2) 0.008(2) 0.0012(19)
C2 0.018(2) 0.039(3) 0.033(3) -0.004(2) 0.012(2) -0.005(2)
C3 0.016(2) 0.032(3) 0.036(3) 0.003(2) 0.0053(19) -0.008(2)
C4 0.028(2) 0.025(2) 0.024(2) -0.0002(19) 0.0046(19) -0.004(2)
C5 0.026(2) 0.015(2) 0.040(3) 0.0052(19) 0.017(2) 0.0021(18)
C6 0.013(2) 0.014(2) 0.040(3) -0.0053(19) 0.0059(19) -0.0038(17)
C7 0.025(3) 0.044(3) 0.038(3) -0.010(2) -0.001(2) 0.004(2)
C8 0.032(3) 0.039(5) 0.027(3) -0.003(3) 0.015(2) -0.006(3)
C9 0.146(13) 0.064(6) 0.039(4) -0.002(4) -0.032(6) 0.044(7)
C7' 0.025(3) 0.044(3) 0.038(3) -0.010(2) -0.001(2) 0.004(2)
C8' 0.032(3) 0.039(5) 0.027(3) -0.003(3) 0.015(2) -0.006(3)
C9' 0.146(13) 0.064(6) 0.039(4) -0.002(4) -0.032(6) 0.044(7)
C10 0.050(3) 0.025(3) 0.054(3) 0.015(2) 0.037(3) 0.011(2)
C11 0.044(5) 0.026(4) 0.041(5) 0.003(4) 0.023(4) 0.005(4)
C12 0.043(3) 0.074(4) 0.026(3) -0.017(3) 0.017(2) -0.028(3)
C10' 0.050(3) 0.025(3) 0.054(3) 0.015(2) 0.037(3) 0.011(2)
C11' 0.044(5) 0.026(4) 0.041(5) 0.003(4) 0.023(4) 0.005(4)
C12' 0.043(3) 0.074(4) 0.026(3) -0.017(3) 0.017(2) -0.028(3)
C13 0.019(5) 0.018(5) 0.039(6) -0.002(4) 0.008(4) -0.003(4)
C14 0.014(4) 0.009(4) 0.031(5) -0.003(4) 0.003(4) 0.001(3)
C15 0.040(7) 0.023(5) 0.016(5) 0.004(4) 0.005(5) 0.004(5)
C16 0.029(6) 0.006(4) 0.023(5) 0.000(3) 0.000(5) 0.003(4)
C17 0.041(3) 0.019(2) 0.028(2) 0.0026(19) 0.010(2) 0.002(2)
C18 0.034(3) 0.035(3) 0.033(3) 0.012(2) 0.004(2) 0.011(2)
C19 0.047(3) 0.043(3) 0.019(2) 0.010(2) -0.001(2) 0.016(3)
C20 0.044(3) 0.039(3) 0.028(3) 0.007(2) 0.010(2) 0.015(2)
C21 0.037(3) 0.024(3) 0.022(2) -0.0014(19) 0.001(2) 0.008(2)
C22 0.040(3) 0.011(2) 0.021(2) 0.0040(17) 0.003(2) 0.0040(19)
C23 0.052(3) 0.027(3) 0.039(3) 0.003(2) 0.018(3) 0.000(2)
C24 0.029(3) 0.063(4) 0.046(3) 0.008(3) 0.009(3) 0.023(3)
C25 0.052(7) 0.030(4) 0.036(6) -0.005(4) 0.012(5) -0.007(5)
C23' 0.052(3) 0.027(3) 0.039(3) 0.003(2) 0.018(3) 0.000(2)
C24' 0.029(3) 0.063(4) 0.046(3) 0.008(3) 0.009(3) 0.023(3)
C25' 0.052(7) 0.030(4) 0.036(6) -0.005(4) 0.012(5) -0.007(5)
C26 0.039(3) 0.039(3) 0.028(3) -0.005(2) 0.004(2) 0.007(2)
C27 0.034(3) 0.070(4) 0.039(3) -0.011(3) 0.016(3) 0.003(3)
C28 0.039(4) 0.050(5) 0.059(8) -0.038(7) 0.003(7) -0.007(3)
C26' 0.039(3) 0.039(3) 0.028(3) -0.005(2) 0.004(2) 0.007(2)
C27' 0.034(3) 0.070(4) 0.039(3) -0.011(3) 0.016(3) 0.003(3)
C28' 0.039(4) 0.050(5) 0.059(8) -0.038(7) 0.003(7) -0.007(3)

loop_
_atom_type_symbol
_atom_type_description
_atom_type_scat_dispersion_real
_atom_type_scat_dispersion_imag
_atom_type_scat_source
C C 0.0033 0.0016 'International Tables Vol C Tables 4.2.6.8 and 6.1.1.4'
H H 0.0000 0.0000 'International Tables Vol C Tables 4.2.6.8 and 6.1.1.4'
N N 0.0061 0.0033 'International Tables Vol C Tables 4.2.6.8 and 6.1.1.4'
Cr Cr 0.3209 0.6236 'International Tables Vol C Tables 4.2.6.8 and 6.1.1.4'

loop_
_geom_angle_atom_site_label_1
_geom_angle_atom_site_label_2
_geom_angle_atom_site_label_3
_geom_angle
_geom_angle_site_symmetry_1
_geom_angle_site_symmetry_3
_geom_angle_publ_flag
N2 Cr N2 81.0(2) 2 . ?
N2 Cr N1 159.49(15) 2 . ?
N2 Cr N1 102.30(15) . . ?
N2 Cr N1 102.30(15) 2 2 ?
N2 Cr N1 159.49(15) . 2 ?
N1 Cr N1 81.8(2) . 2 ?
C13 N1 C6 110.7(5) . . ?
C14 N1 C6 111.7(4) 2 . ?
C13 N1 Cr 112.2(4) . . ?
C14 N1 Cr 105.7(4) 2 . ?
C6 N1 Cr 136.3(3) . . ?
C15 N2 C22 112.1(5) . . ?
C16 N2 C22 112.0(5) 2 . ?
C15 N2 Cr 112.6(5) . . ?
C16 N2 Cr 107.5(4) 2 . ?
C22 N2 Cr 134.9(3) . . ?
C2 C1 C6 118.6(4) . . ?
C2 C1 C7 119.7(4) . . ?
C6 C1 C7 121.7(4) . . ?
C3 C2 C1 121.2(4) . . ?
C2 C3 C4 119.9(4) . . ?
C3 C4 C5 121.1(4) . . ?
C4 C5 C6 118.2(4) . . ?
C4 C5 C10 119.5(4) . . ?
C6 C5 C10 122.3(4) . . ?
C1 C6 C5 121.0(4) . . ?
C1 C6 N1 119.0(4) . . ?
C5 C6 N1 119.8(4) . . ?
C8 C7 C1 113.1(5) . . ?
C8 C7 C9 109.4(6) . . ?
C1 C7 C9 110.1(6) . . ?
C12 C10 C5 112.3(4) . . ?
C12 C10 C11 96.4(6) . . ?
C5 C10 C11 110.0(5) . . ?
N1 C13 C14 114.9(8) . . ?
C13 C14 N1 118.8(7) . 2 ?
N2 C15 C16 116.1(10) . . ?
C15 C16 N2 117.9(9) . 2 ?
C22 C17 C18 117.5(5) . . ?
C22 C17 C23 122.0(4) . . ?
C18 C17 C23 120.5(5) . . ?
C19 C18 C17 121.3(5) . . ?
C18 C19 C20 120.1(4) . . ?
C19 C20 C21 121.6(5) . . ?
C20 C21 C22 117.6(5) . . ?
C20 C21 C26 121.1(5) . . ?
C22 C21 C26 121.3(4) . . ?
C17 C22 C21 121.9(4) . . ?
C17 C22 N2 119.6(4) . . ?
C21 C22 N2 118.3(4) . . ?
C17 C23 C24 112.9(4) . . ?
C17 C23 C25 111.3(6) . . ?
C24 C23 C25 97.0(7) . . ?
C27 C26 C21 111.7(4) . . ?
C27 C26 C28 100.2(7) . . ?
C21 C26 C28 113.3(6) . . ?

loop_
_geom_bond_atom_site_label_1
_geom_bond_atom_site_label_2
_geom_bond_distance
_geom_bond_site_symmetry_2
_geom_bond_publ_flag
Cr N2 2.030(4) 2 ?
Cr N2 2.030(4) . ?
Cr N1 2.035(4) . ?
Cr N1 2.035(4) 2 ?
N1 C13 1.334(10) . ?
N1 C14 1.446(9) 2 ?
N1 C6 1.451(5) . ?
N2 C15 1.328(11) . ?
N2 C16 1.431(10) 2 ?
N2 C22 1.446(5) . ?
C1 C2 1.396(6) . ?
C1 C6 1.397(7) . ?
C1 C7 1.525(7) . ?
C2 C3 1.370(7) . ?
C3 C4 1.383(7) . ?
C4 C5 1.396(6) . ?
C5 C6 1.404(7) . ?
C5 C10 1.529(7) . ?
C7 C8 1.519(7) . ?
C7 C9 1.547(9) . ?
C10 C12 1.509(7) . ?
C10 C11 1.605(10) . ?
C13 C14 1.406(12) . ?
C14 N1 1.446(9) 2 ?
C15 C16 1.382(12) . ?
C16 N2 1.431(10) 2 ?
C17 C22 1.396(7) . ?
C17 C18 1.403(7) . ?
C17 C23 1.523(7) . ?
C18 C19 1.374(7) . ?
C19 C20 1.373(8) . ?
C20 C21 1.390(7) . ?
C21 C22 1.410(7) . ?
C21 C26 1.521(7) . ?
C23 C24 1.523(7) . ?
C23 C25 1.575(11) . ?
C26 C27 1.504(7) . ?
C26 C28 1.586(12) . ?

loop_
_geom_torsion_atom_site_label_1
_geom_torsion_atom_site_label_2
_geom_torsion_atom_site_label_3
_geom_torsion_atom_site_label_4
_geom_torsion
_geom_torsion_site_symmetry_1
_geom_torsion_site_symmetry_2
_geom_torsion_site_symmetry_3
_geom_torsion_site_symmetry_4
_geom_torsion_publ_flag
N2 Cr N1 C13 125.4(6) 2 . . . ?
N2 Cr N1 C13 -137.4(6) . . . . ?
N1 Cr N1 C13 22.1(5) 2 . . . ?
N2 Cr N1 C14 82.0(6) 2 . . 2 ?
N2 Cr N1 C14 179.2(5) . . . 2 ?
N1 Cr N1 C14 -21.2(4) 2 . . 2 ?
N2 Cr N1 C6 -66.2(7) 2 . . . ?
N2 Cr N1 C6 31.0(5) . . . . ?
N1 Cr N1 C6 -169.5(5) 2 . . . ?
N2 Cr N2 C15 18.9(6) 2 . . . ?
N1 Cr N2 C15 -140.5(6) . . . . ?
N1 Cr N2 C15 120.0(7) 2 . . . ?
N2 Cr N2 C16 -18.6(5) 2 . . 2 ?
N1 Cr N2 C16 -178.0(6) . . . 2 ?
N1 Cr N2 C16 82.4(7) 2 . . 2 ?
N2 Cr N2 C22 -169.0(5) 2 . . . ?
N1 Cr N2 C22 31.6(5) . . . . ?
N1 Cr N2 C22 -67.9(7) 2 . . . ?
C6 C1 C2 C3 0.7(7) . . . . ?
C7 C1 C2 C3 179.2(5) . . . . ?
C1 C2 C3 C4 1.9(8) . . . . ?
C2 C3 C4 C5 -3.1(7) . . . . ?
C3 C4 C5 C6 1.6(7) . . . . ?
C3 C4 C5 C10 -176.5(4) . . . . ?
C2 C1 C6 C5 -2.2(7) . . . . ?
C7 C1 C6 C5 179.4(4) . . . . ?
C2 C1 C6 N1 172.2(4) . . . . ?
C7 C1 C6 N1 -6.3(7) . . . . ?
C4 C5 C6 C1 1.1(6) . . . . ?
C10 C5 C6 C1 179.1(4) . . . . ?
C4 C5 C6 N1 -173.3(4) . . . . ?
C10 C5 C6 N1 4.8(6) . . . . ?
C13 N1 C6 C1 -114.5(7) . . . . ?
C14 N1 C6 C1 -70.0(6) 2 . . . ?
Cr N1 C6 C1 76.9(6) . . . . ?
C13 N1 C6 C5 59.9(7) . . . . ?
C14 N1 C6 C5 104.4(6) 2 . . . ?
Cr N1 C6 C5 -108.6(5) . . . . ?
C2 C1 C7 C8 45.7(9) . . . . ?
C6 C1 C7 C8 -135.9(8) . . . . ?
C2 C1 C7 C9 -77.0(11) . . . . ?
C6 C1 C7 C9 101.4(11) . . . . ?
C4 C5 C10 C12 -42.5(6) . . . . ?
C6 C5 C10 C12 139.5(5) . . . . ?
C4 C5 C10 C11 63.7(7) . . . . ?
C6 C5 C10 C11 -114.3(6) . . . . ?
C14 N1 C13 C14 72.1(11) 2 . . . ?
C6 N1 C13 C14 171.7(9) . . . . ?
Cr N1 C13 C14 -16.8(12) . . . . ?
N1 C13 C14 N1 -2.5(16) . . . 2 ?
C16 N2 C15 C16 74.3(16) 2 . . . ?
C22 N2 C15 C16 171.6(11) . . . . ?
Cr N2 C15 C16 -14.4(15) . . . . ?
N2 C15 C16 N2 -2(2) . . . 2 ?
C22 C17 C18 C19 0.7(8) . . . . ?
C23 C17 C18 C19 -176.8(5) . . . . ?
C17 C18 C19 C20 -1.7(8) . . . . ?
C18 C19 C20 C21 0.6(9) . . . . ?
C19 C20 C21 C22 1.3(8) . . . . ?
C19 C20 C21 C26 179.2(5) . . . . ?
C18 C17 C22 C21 1.3(7) . . . . ?
C23 C17 C22 C21 178.8(4) . . . . ?
C18 C17 C22 N2 -173.1(4) . . . . ?
C23 C17 C22 N2 4.4(7) . . . . ?
C20 C21 C22 C17 -2.3(7) . . . . ?
C26 C21 C22 C17 179.8(4) . . . . ?
C20 C21 C22 N2 172.2(4) . . . . ?
C26 C21 C22 N2 -5.7(7) . . . . ?
C15 N2 C22 C17 64.4(8) . . . . ?
C16 N2 C22 C17 102.9(7) 2 . . . ?
Cr N2 C22 C17 -107.7(5) . . . . ?
C15 N2 C22 C21 -110.2(7) . . . . ?
C16 N2 C22 C21 -71.8(7) 2 . . . ?
Cr N2 C22 C21 77.7(6) . . . . ?
C22 C17 C23 C24 141.3(5) . . . . ?
C18 C17 C23 C24 -41.3(6) . . . . ?
C22 C17 C23 C25 -110.8(8) . . . . ?
C18 C17 C23 C25 66.6(8) . . . . ?
C20 C21 C26 C27 44.1(7) . . . . ?
C22 C21 C26 C27 -138.1(5) . . . . ?
C20 C21 C26 C28 -68.2(8) . . . . ?
C22 C21 C26 C28 109.6(8) . . . . ?
